data_7050603
loop_
_publ_author_name
'Supriya, Sabbani'
'Das, Samar K.'

_publ_section_title
;
 A cyclic (H <sub>2</sub> O) <sub>4</sub> cluster characterized in the
 solid state disappears on heating and regenerates from water vapor: A
 supramolecular reversible gas--solid reaction
;
_journal_issue 11
_journal_name_full 'New J. Chem.'
_journal_page_first 1568
_journal_page_last 1574
_journal_paper_doi 10.1039/B303539P
_journal_volume 27
_journal_year 2003
_chemical_formula_moiety Fe3(O)(CH3COO)6(C5H5NO)2(H2O).ClO4.4H2O
_chemical_formula_sum 'C22 H38 Cl Fe3 N2 O24'
_chemical_formula_weight 917.54
_space_group_IT_number 61
_symmetry_cell_setting orthorhombic
_symmetry_space_group_name_Hall '-P 2ac 2ab'
_symmetry_space_group_name_H-M 'P b c a'
_cell_angle_alpha 90.000(14)
_cell_angle_beta 90.000(14)
_cell_angle_gamma 90.000(14)
_cell_formula_units_Z 8
_cell_length_a 16.810(3)
_cell_length_b 17.682(3)
_cell_length_c 24.199(4)
_cell_measurement_temperature 293(2)
_cell_volume 7193(2)
_diffrn_ambient_temperature 293(2)
_exptl_crystal_density_diffrn 1.695
_cod_duplicate_entry 7050401
_cod_database_code 7050603

loop_
_symmetry_equiv_pos_as_xyz
'x, y, z'
'-x+1/2, -y, z+1/2'
'x+1/2, -y+1/2, -z'
'-x, y+1/2, -z+1/2'
'-x, -y, -z'
'x-1/2, y, -z-1/2'
'-x-1/2, y-1/2, z'
'x, -y-1/2, z-1/2'

loop_
_atom_site_label
_atom_site_type_symbol
_atom_site_fract_x
_atom_site_fract_y
_atom_site_fract_z
_atom_site_U_iso_or_equiv
_atom_site_adp_type
_atom_site_occupancy
_atom_site_calc_flag
_atom_site_refinement_flags
_atom_site_disorder_assembly
_atom_site_disorder_group
Fe1 Fe 0.55205(7) 0.12889(6) 0.40432(5) 0.0310(3) Uani 1 d . . .
Fe2 Fe 0.74694(6) 0.14552(6) 0.40364(5) 0.0287(3) Uani 1 d . . .
Fe3 Fe 0.63354(7) 0.29479(6) 0.43054(5) 0.0284(3) Uani 1 d . . .
O1 O 0.6444(3) 0.1899(3) 0.4127(2) 0.0289(12) Uani 1 d . . .
O2 O 0.4501(4) 0.0673(3) 0.3927(3) 0.0536(18) Uani 1 d D . .
H2X H 0.4061 0.0260 0.3929 0.064 Uiso 1 d RD . .
H2Y H 0.4183 0.0979 0.3726 0.064 Uiso 1 d RD . .
O3 O 0.4890(4) 0.2072(3) 0.3647(3) 0.0466(16) Uani 1 d . . .
O4 O 0.5523(4) 0.3172(3) 0.3706(3) 0.0420(15) Uani 1 d . . .
O5 O 0.5078(4) 0.1593(3) 0.4802(3) 0.0408(15) Uani 1 d . . .
O6 O 0.5418(3) 0.2805(3) 0.4827(3) 0.0410(15) Uani 1 d . . .
O7 O 0.5906(3) 0.0361(3) 0.4441(3) 0.0465(17) Uani 1 d . . .
O8 O 0.7218(3) 0.0482(3) 0.4423(3) 0.0501(18) Uani 1 d . . .
O9 O 0.5888(4) 0.0845(4) 0.3319(3) 0.0466(16) Uani 1 d . . .
O10 O 0.7203(4) 0.0991(4) 0.3308(3) 0.0498(17) Uani 1 d . . .
O11 O 0.7947(3) 0.2341(3) 0.3629(3) 0.0447(16) Uani 1 d . . .
O12 O 0.7154(4) 0.3329(3) 0.3770(3) 0.0412(15) Uani 1 d . . .
O13 O 0.7895(3) 0.1832(3) 0.4761(3) 0.0419(15) Uani 1 d . . .
O14 O 0.7123(4) 0.2826(3) 0.4929(2) 0.0386(15) Uani 1 d . . .
O15 O 0.6309(3) 0.4066(3) 0.4522(2) 0.0331(13) Uani 1 d . . .
O16 O 0.8578(3) 0.0946(3) 0.3947(2) 0.0343(13) Uani 1 d . . .
O21 O 0.4166(7) -0.0739(5) 0.4247(4) 0.117(4) Uani 1 d D . .
H21X H 0.4198 -0.0262 0.4128 0.140 Uiso 1 d RD . .
H21Y H 0.3545 -0.0940 0.4240 0.140 Uiso 1 d RD . .
O22 O 0.3048(7) 0.0932(8) 0.3550(6) 0.157(5) Uani 1 d . . .
N1 N 0.6023(4) 0.5171(3) 0.4943(3) 0.0326(16) Uani 1 d . . .
H1 H 0.6111 0.5394 0.4633 0.039 Uiso 1 calc R . .
N2 N 0.8709(4) -0.0091(4) 0.3406(3) 0.0429(18) Uani 1 d . . .
H2 H 0.8505 -0.0355 0.3668 0.052 Uiso 1 calc R . .
C1 C 0.5006(5) 0.2748(5) 0.3503(4) 0.037(2) Uani 1 d . . .
C2 C 0.4442(7) 0.3054(5) 0.3077(5) 0.062(3) Uani 1 d . . .
H2A H 0.3907 0.2919 0.3175 0.094 Uiso 1 calc R . .
H2B H 0.4570 0.2843 0.2723 0.094 Uiso 1 calc R . .
H2C H 0.4490 0.3594 0.3062 0.094 Uiso 1 calc R . .
C3 C 0.5091(5) 0.2230(5) 0.5027(4) 0.034(2) Uani 1 d . . .
C4 C 0.4665(6) 0.2339(6) 0.5567(4) 0.055(3) Uani 1 d . . .
H4A H 0.4278 0.1945 0.5614 0.082 Uiso 1 calc R . .
H4B H 0.4402 0.2821 0.5566 0.082 Uiso 1 calc R . .
H4C H 0.5042 0.2321 0.5864 0.082 Uiso 1 calc R . .
C5 C 0.6601(5) 0.0131(5) 0.4546(4) 0.035(2) Uani 1 d . . .
C6 C 0.6684(6) -0.0600(5) 0.4839(5) 0.055(3) Uani 1 d . . .
H6A H 0.6167 -0.0816 0.4897 0.083 Uiso 1 calc R . .
H6B H 0.6939 -0.0519 0.5189 0.083 Uiso 1 calc R . .
H6C H 0.6999 -0.0939 0.4620 0.083 Uiso 1 calc R . .
C7 C 0.6555(5) 0.0791(5) 0.3089(4) 0.036(2) Uani 1 d . . .
C8 C 0.6579(6) 0.0472(6) 0.2513(4) 0.058(3) Uani 1 d . . .
H8A H 0.6427 0.0857 0.2254 0.087 Uiso 1 calc R . .
H8B H 0.6217 0.0054 0.2487 0.087 Uiso 1 calc R . .
H8C H 0.7109 0.0302 0.2432 0.087 Uiso 1 calc R . .
C9 C 0.7744(5) 0.3013(5) 0.3551(4) 0.034(2) Uani 1 d . . .
C10 C 0.8253(7) 0.3480(6) 0.3169(5) 0.065(3) Uani 1 d . . .
H10A H 0.8799 0.3327 0.3205 0.098 Uiso 1 calc R . .
H10B H 0.8203 0.4005 0.3264 0.098 Uiso 1 calc R . .
H10C H 0.8082 0.3404 0.2794 0.098 Uiso 1 calc R . .
C11 C 0.7661(5) 0.2370(4) 0.5056(4) 0.034(2) Uani 1 d . . .
C12 C 0.8064(7) 0.2481(6) 0.5606(4) 0.061(3) Uani 1 d . . .
H12A H 0.8546 0.2764 0.5555 0.092 Uiso 1 calc R . .
H12B H 0.8187 0.1997 0.5764 0.092 Uiso 1 calc R . .
H12C H 0.7715 0.2753 0.5849 0.092 Uiso 1 calc R . .
C13 C 0.6132(5) 0.4406(4) 0.4968(3) 0.0305(19) Uani 1 d . . .
C14 C 0.6070(6) 0.4086(5) 0.5496(4) 0.041(2) Uani 1 d . . .
H14 H 0.6200 0.3579 0.5547 0.049 Uiso 1 calc R . .
C15 C 0.5823(6) 0.4506(6) 0.5933(4) 0.054(3) Uani 1 d . . .
H15 H 0.5764 0.4279 0.6277 0.065 Uiso 1 calc R . .
C16 C 0.5654(6) 0.5278(6) 0.5871(5) 0.057(3) Uani 1 d . . .
H16 H 0.5457 0.5561 0.6165 0.068 Uiso 1 calc R . .
C17 C 0.5787(6) 0.5597(5) 0.5375(4) 0.049(3) Uani 1 d . . .
H17 H 0.5714 0.6114 0.5329 0.059 Uiso 1 calc R . .
C18 C 0.8806(5) 0.0660(5) 0.3487(4) 0.0328(19) Uani 1 d . . .
C19 C 0.9172(6) 0.1064(6) 0.3057(4) 0.053(3) Uani 1 d . . .
H19 H 0.9275 0.1578 0.3096 0.064 Uiso 1 calc R . .
C20 C 0.9376(7) 0.0703(6) 0.2587(4) 0.062(3) Uani 1 d . . .
H20 H 0.9609 0.0978 0.2302 0.075 Uiso 1 calc R . .
C21 C 0.9249(7) -0.0060(6) 0.2515(4) 0.061(3) Uani 1 d . . .
H21 H 0.9390 -0.0296 0.2186 0.073 Uiso 1 calc R . .
C22 C 0.8920(6) -0.0454(5) 0.2927(4) 0.054(3) Uani 1 d . . .
H22 H 0.8834 -0.0971 0.2889 0.065 Uiso 1 calc R . .
Cl Cl 0.6282(5) 0.2687(2) 0.1913(2) 0.130(2) Uani 1 d . . .
O17 O 0.6317(12) 0.2146(9) 0.1562(7) 0.228(9) Uani 1 d . . .
O18 O 0.5735(17) 0.3262(10) 0.1748(9) 0.288(14) Uani 1 d . . .
O19 O 0.6057(17) 0.2423(14) 0.2397(10) 0.350(19) Uani 1 d . . .
O20 O 0.6826(17) 0.3118(15) 0.2006(13) 0.309(14) Uani 1 d . . .
O23 O 0.2599(13) -0.0551(14) 0.3655(12) 0.358(15) Uani 1 d D . .
H23X H 0.2719 -0.0762 0.4050 0.430 Uiso 1 d RD . .
H23Y H 0.2793 0.0086 0.3743 0.430 Uiso 1 d RD . .
O24 O 0.785(3) 0.312(2) 0.7163(15) 0.60(4) Uani 1 d . . .

loop_
_atom_site_aniso_label
_atom_site_aniso_U_11
_atom_site_aniso_U_22
_atom_site_aniso_U_33
_atom_site_aniso_U_23
_atom_site_aniso_U_13
_atom_site_aniso_U_12
Fe1 0.0258(6) 0.0311(6) 0.0362(7) 0.0008(5) -0.0005(6) -0.0014(5)
Fe2 0.0245(6) 0.0275(6) 0.0340(7) -0.0028(5) 0.0024(6) 0.0016(5)
Fe3 0.0293(6) 0.0266(6) 0.0293(6) -0.0010(5) 0.0013(5) 0.0025(5)
O1 0.031(3) 0.023(2) 0.033(3) -0.003(2) 0.003(3) 0.001(2)
O2 0.043(4) 0.049(4) 0.069(5) 0.009(4) -0.009(4) -0.009(3)
O3 0.042(4) 0.042(3) 0.055(5) 0.007(3) -0.017(3) 0.005(3)
O4 0.041(3) 0.038(3) 0.047(4) 0.003(3) -0.008(3) 0.001(3)
O5 0.044(4) 0.035(3) 0.044(4) 0.002(3) 0.013(3) -0.004(3)
O6 0.044(4) 0.036(3) 0.043(4) -0.001(3) 0.015(3) -0.004(3)
O7 0.032(3) 0.043(3) 0.065(5) 0.015(3) -0.005(3) 0.003(3)
O8 0.033(3) 0.035(3) 0.083(5) 0.021(3) 0.010(3) -0.003(3)
O9 0.037(4) 0.062(4) 0.041(4) -0.018(3) 0.005(3) -0.008(3)
O10 0.036(4) 0.064(4) 0.050(4) -0.025(3) 0.004(3) 0.004(3)
O11 0.038(3) 0.040(3) 0.056(4) 0.004(3) 0.016(3) 0.001(3)
O12 0.042(4) 0.038(3) 0.044(4) -0.006(3) 0.018(3) 0.001(3)
O13 0.036(3) 0.046(3) 0.043(4) -0.010(3) -0.007(3) 0.008(3)
O14 0.044(3) 0.034(3) 0.038(4) -0.012(3) -0.010(3) 0.010(3)
O15 0.041(3) 0.021(3) 0.037(3) -0.004(2) 0.000(3) 0.003(2)
O16 0.032(3) 0.034(3) 0.037(3) -0.002(3) 0.011(3) 0.000(2)
O21 0.168(11) 0.083(6) 0.099(8) 0.012(6) 0.000(8) 0.005(7)
O22 0.096(9) 0.222(14) 0.154(12) -0.067(11) -0.026(8) -0.003(9)
N1 0.043(4) 0.021(3) 0.034(4) -0.003(3) 0.005(3) -0.002(3)
N2 0.052(5) 0.037(4) 0.040(5) 0.003(3) 0.008(4) 0.008(4)
C1 0.041(5) 0.036(5) 0.035(5) 0.001(4) -0.005(4) 0.006(4)
C2 0.066(7) 0.055(6) 0.066(8) 0.013(6) -0.025(6) 0.003(6)
C3 0.026(4) 0.048(5) 0.027(5) 0.001(4) 0.004(4) 0.010(4)
C4 0.060(7) 0.062(6) 0.043(6) -0.005(5) 0.014(5) 0.003(5)
C5 0.035(5) 0.034(4) 0.035(5) 0.005(4) 0.002(4) 0.006(4)
C6 0.037(5) 0.046(5) 0.084(8) 0.027(5) 0.012(6) 0.004(4)
C7 0.044(5) 0.036(4) 0.029(5) -0.005(4) -0.001(4) -0.005(4)
C8 0.063(7) 0.072(7) 0.038(6) -0.015(5) -0.001(5) 0.008(5)
C9 0.030(5) 0.039(5) 0.032(5) 0.010(4) 0.001(4) -0.004(4)
C10 0.069(7) 0.062(7) 0.064(8) 0.018(6) 0.027(6) 0.000(6)
C11 0.035(5) 0.031(4) 0.035(5) -0.001(4) -0.009(4) 0.000(4)
C12 0.083(8) 0.065(6) 0.036(6) -0.015(5) -0.023(6) 0.027(6)
C13 0.031(4) 0.022(4) 0.038(5) -0.006(4) 0.005(4) 0.000(3)
C14 0.058(6) 0.031(4) 0.035(5) 0.007(4) 0.002(5) 0.000(4)
C15 0.061(7) 0.063(6) 0.038(6) 0.001(5) 0.016(5) -0.004(5)
C16 0.063(7) 0.054(6) 0.054(7) -0.024(5) -0.004(6) 0.008(5)
C17 0.053(6) 0.032(5) 0.061(7) -0.014(5) -0.003(6) 0.003(4)
C18 0.024(4) 0.045(5) 0.029(5) -0.001(4) 0.004(4) 0.004(4)
C19 0.055(6) 0.050(6) 0.053(7) 0.015(5) 0.017(5) 0.003(5)
C20 0.068(7) 0.083(8) 0.036(6) 0.005(6) 0.027(6) 0.004(6)
C21 0.079(8) 0.067(7) 0.037(6) -0.005(5) 0.009(6) 0.020(6)
C22 0.069(7) 0.047(5) 0.048(6) -0.005(5) -0.006(6) 0.008(5)
Cl 0.241(7) 0.071(2) 0.079(3) -0.012(2) 0.002(4) -0.030(3)
O17 0.31(2) 0.199(15) 0.170(14) -0.128(13) -0.024(15) 0.011(15)
O18 0.48(4) 0.125(13) 0.26(2) -0.002(13) -0.16(3) 0.030(19)
O19 0.49(4) 0.31(2) 0.25(2) 0.15(2) 0.24(3) 0.24(3)
O20 0.33(3) 0.21(2) 0.38(4) -0.10(2) -0.09(3) -0.05(2)
O23 0.24(2) 0.29(3) 0.54(4) -0.07(3) 0.09(3) 0.02(2)
O24 0.85(9) 0.54(6) 0.41(5) -0.01(5) 0.12(6) 0.42(7)

loop_
_geom_bond_atom_site_label_1
_geom_bond_atom_site_label_2
_geom_bond_distance
_geom_bond_site_symmetry_2
_geom_bond_publ_flag
Fe1 O1 1.901(5) . ?
Fe1 O3 1.989(6) . ?
Fe1 O7 2.010(6) . ?
Fe1 O9 2.017(6) . ?
Fe1 O2 2.049(6) . ?
Fe1 O5 2.052(6) . ?
Fe2 O1 1.907(5) . ?
Fe2 O10 1.996(6) . ?
Fe2 O8 2.003(6) . ?
Fe2 O13 2.008(6) . ?
Fe2 O11 2.018(6) . ?
Fe2 O16 2.081(5) . ?
Fe3 O1 1.913(5) . ?
Fe3 O12 2.007(6) . ?
Fe3 O6 2.010(6) . ?
Fe3 O14 2.019(6) . ?
Fe3 O4 2.030(6) . ?
Fe3 O15 2.046(5) . ?
O3 C1 1.261(10) . ?
O4 C1 1.250(10) . ?
O5 C3 1.252(10) . ?
O6 C3 1.254(9) . ?
O7 C5 1.263(10) . ?
O8 C5 1.246(10) . ?
O9 C7 1.256(10) . ?
O10 C7 1.262(10) . ?
O11 C9 1.250(9) . ?
O12 C9 1.254(10) . ?
O13 C11 1.251(10) . ?
O14 C11 1.250(9) . ?
O15 C13 1.271(9) . ?
O16 C18 1.282(9) . ?
N1 C17 1.347(11) . ?
N1 C13 1.367(9) . ?
N2 C18 1.352(10) . ?
N2 C22 1.372(12) . ?
C1 C2 1.500(12) . ?
C3 C4 1.501(12) . ?
C5 C6 1.480(11) . ?
C7 C8 1.504(12) . ?
C9 C10 1.507(12) . ?
C11 C12 1.507(12) . ?
C13 C14 1.400(11) . ?
C14 C15 1.358(12) . ?
C15 C16 1.401(13) . ?
C16 C17 1.346(13) . ?
C18 C19 1.404(12) . ?
C19 C20 1.348(13) . ?
C20 C21 1.377(14) . ?
C21 C22 1.336(14) . ?
Cl O20 1.21(2) . ?
Cl O17 1.280(12) . ?
Cl O19 1.318(17) . ?
Cl O18 1.43(2) . ?
